data_4335890
loop_
_publ_author_name
'Dong Woo Lee'
'Kang Min Ok'

_publ_section_title
;
 New Selenites: Hydrothermal Syntheses, Crystal Structures, and
 Characterization of Rb3HGa2(OH)2(SeO3)4, Rb3Ga5(SeO3)8(HSeO3)2.0.5H2O,
 and RbGa(SeO3)2.H2O
;
_journal_name_full 'Inorganic Chemistry'
_journal_page_first 10080
_journal_page_last 10086
_journal_paper_doi 10.1021/ic4013894
_journal_volume 52
_journal_year 2013
_chemical_formula_sum 'Ga3 H4.8 O20.4 Rb3 Se6'
_chemical_formula_weight 1270.56
_chemical_name_systematic
;
 ?
;
_space_group_IT_number 2
_symmetry_cell_setting triclinic
_symmetry_space_group_name_Hall '-P 1'
_symmetry_space_group_name_H-M 'P -1'
_atom_sites_solution_primary direct
_atom_sites_solution_secondary difmap
_cell_angle_alpha 105.622(4)
_cell_angle_beta 90.210(4)
_cell_angle_gamma 116.385(2)
_cell_formula_units_Z 2
_cell_length_a 8.7027(6)
_cell_length_b 9.7622(7)
_cell_length_c 15.3347(14)
_cell_measurement_temperature 298.0(2)
_cell_volume 1112.42(15)
_computing_structure_refinement 'SHELXL-97 (Sheldrick, 1997)'
_diffrn_ambient_temperature 298.0(2)
_diffrn_measured_fraction_theta_full 0.967
_diffrn_measured_fraction_theta_max 0.967
_diffrn_measurement_device_type 'Bruker SMART BREEZE'
_diffrn_measurement_method CCD
_diffrn_radiation_monochromator graphite
_diffrn_radiation_type MoK\a
_diffrn_radiation_wavelength 0.71073
_diffrn_reflns_av_R_equivalents 0.0584
_diffrn_reflns_av_unetI/netI 0.0783
_diffrn_reflns_limit_h_max 8
_diffrn_reflns_limit_h_min -11
_diffrn_reflns_limit_k_max 12
_diffrn_reflns_limit_k_min -11
_diffrn_reflns_limit_l_max 20
_diffrn_reflns_limit_l_min -20
_diffrn_reflns_number 20427
_diffrn_reflns_theta_full 28.38
_diffrn_reflns_theta_max 28.38
_diffrn_reflns_theta_min 1.39
_exptl_absorpt_coefficient_mu 20.007
_exptl_absorpt_correction_T_max 0.753
_exptl_absorpt_correction_T_min 0.58
_exptl_absorpt_correction_type empirical
_exptl_absorpt_process_details
; 
 SADABS(Blessing, 1995) 
;
_exptl_crystal_colour Colorless
_exptl_crystal_density_diffrn 3.779
_exptl_crystal_F_000 1142
_exptl_crystal_size_max 0.042
_exptl_crystal_size_mid 0.034
_exptl_crystal_size_min 0.022
_refine_diff_density_max 1.701
_refine_diff_density_min -1.714
_refine_diff_density_rms 0.232
_refine_ls_extinction_coef 0.00289(15)
_refine_ls_extinction_expression Fc^*^=kFc[1+0.001xFc^2^\l^3^/sin(2\q)]^-1/4^
_refine_ls_extinction_method SHELXL
_refine_ls_goodness_of_fit_ref 0.953
_refine_ls_matrix_type full
_refine_ls_number_parameters 330
_refine_ls_number_reflns 5381
_refine_ls_number_restraints 0
_refine_ls_restrained_S_all 0.953
_refine_ls_R_factor_all 0.0622
_refine_ls_R_factor_gt 0.038
_refine_ls_shift/su_max 0
_refine_ls_shift/su_mean 0
_refine_ls_structure_factor_coef Fsqd
_refine_ls_weighting_details 'calc w=1/[\s^2^(Fo^2^)+(0.0290P)^2^+0.0000P] where P=(Fo^2^+2Fc^2^)/3'
_refine_ls_weighting_scheme calc
_refine_ls_wR_factor_gt 0.0731
_refine_ls_wR_factor_ref 0.0784
_reflns_number_gt 3766
_reflns_number_total 5381
_reflns_threshold_expression >2s\(I)
_cod_data_source_file ic4013894_si_002_3.cif
_cod_data_source_block RbGaSe2O6(H2O)
_cod_database_code 4335890

loop_
_symmetry_equiv_pos_as_xyz
'x, y, z'
'-x, -y, -z'

loop_
_atom_site_label
_atom_site_type_symbol
_atom_site_fract_x
_atom_site_fract_y
_atom_site_fract_z
_atom_site_U_iso_or_equiv
_atom_site_adp_type
_atom_site_occupancy
_atom_site_symmetry_multiplicity
_atom_site_calc_flag
_atom_site_refinement_flags
Rb1 Rb 0.3397(2) 0.56974(19) 0.32459(11) 0.0542(7) Uani 0.598(3) 1 d P
Rb2 Rb 0.9256(2) 0.5710(2) -0.00797(12) 0.0410(7) Uani 0.488(3) 1 d P
Rb3 Rb 0.0823(3) -0.0133(3) 0.06510(13) 0.0850(10) Uani 0.578(3) 1 d P
Rb4 Rb 0.5968(3) -0.0013(3) 0.43640(15) 0.1063(12) Uani 0.611(3) 1 d P
Rb5 Rb 1.1371(4) 0.5698(3) 0.48454(16) 0.0747(12) Uani 0.423(3) 1 d P
Rb6 Rb 0.5955(4) 0.5324(3) -0.0234(2) 0.0463(12) Uani 0.290(3) 1 d P
Se1 Se 0.14779(8) -0.20545(7) 0.23153(4) 0.01085(16) Uani 1 1 d .
Se2 Se 0.43081(8) 0.21746(7) 0.27651(4) 0.01113(16) Uani 1 1 d .
Se3 Se 0.85836(8) 0.21532(7) 0.26981(4) 0.01132(16) Uani 1 1 d .
Se4 Se 0.61771(8) 0.20992(7) 0.06077(4) 0.01145(16) Uani 1 1 d .
Se5 Se 0.71509(8) 0.79122(7) 0.22032(4) 0.01117(16) Uani 1 1 d .
Se6 Se 0.90449(8) 0.79145(7) 0.44118(4) 0.01160(16) Uani 1 1 d .
Ga1 Ga 0.07333(9) 0.07999(8) 0.34855(4) 0.00990(17) Uani 1 1 d .
Ga2 Ga 0.49229(9) -0.07693(8) 0.15081(4) 0.00983(17) Uani 1 1 d .
Ga3 Ga 0.78401(9) 0.50292(8) 0.24682(5) 0.01014(16) Uani 1 1 d .
O1 O 0.1926(6) -0.0549(5) 0.3317(3) 0.0142(10) Uani 1 1 d .
O2 O 0.0391(5) -0.3687(5) 0.2679(3) 0.0159(11) Uani 1 1 d .
O3 O 0.3424(5) -0.2074(5) 0.2264(3) 0.0134(10) Uani 1 1 d .
O4 O 0.3755(5) 0.0610(5) 0.1788(3) 0.0123(10) Uani 1 1 d .
O5 O 0.5275(5) 0.3721(5) 0.2315(3) 0.0139(10) Uani 1 1 d .
O6 O 0.2382(5) 0.2185(5) 0.2848(3) 0.0152(10) Uani 1 1 d .
O7 O 0.6575(5) 0.0630(5) 0.2638(3) 0.0127(10) Uani 1 1 d .
O8 O 0.8210(6) 0.3751(5) 0.3172(3) 0.0135(10) Uani 1 1 d .
O9 O 0.9562(5) 0.2180(5) 0.3660(3) 0.0148(10) Uani 1 1 d .
O10 O 0.6422(5) 0.0541(5) 0.0756(3) 0.0128(10) Uani 1 1 d .
O11 O 0.7999(5) 0.3663(5) 0.1285(3) 0.0139(10) Uani 1 1 d .
O12 O 0.6870(5) 0.2150(5) -0.0427(3) 0.0142(10) Uani 1 1 d .
O13 O 0.7491(5) 0.6299(5) 0.1734(3) 0.0140(10) Uani 1 1 d .
O14 O 0.9182(5) 0.9432(5) 0.2284(3) 0.0125(10) Uani 1 1 d .
O15 O 0.6150(5) 0.7919(5) 0.1248(3) 0.0126(10) Uani 1 1 d .
O16 O 0.7481(6) 0.6309(5) 0.3607(3) 0.0162(11) Uani 1 1 d .
O17 O 0.7862(5) 0.7888(5) 0.5297(3) 0.0144(10) Uani 1 1 d .
O18 O 0.8952(5) 0.9428(5) 0.4094(3) 0.0114(10) Uani 1 1 d .
OW1 O 0.479(4) 0.520(4) 0.521(2) 0.0387(13) Uani 0.201(12) 1 d P
OW2 O 0.2426(7) 0.4380(6) 0.1829(4) 0.0387(13) Uani 1 1 d .
OW3 O 0.6779(18) 0.6482(16) -0.0698(11) 0.0387(13) Uani 0.374(10) 1 d P
OW4 O 0.113(3) 0.317(3) 0.1028(18) 0.0387(13) Uani 0.226(9) 1 d P
OW5 O 0.4387(10) 0.5350(9) 0.4707(7) 0.0387(13) Uani 0.676(12) 1 d P

loop_
_atom_site_aniso_label
_atom_site_aniso_U_11
_atom_site_aniso_U_22
_atom_site_aniso_U_33
_atom_site_aniso_U_23
_atom_site_aniso_U_13
_atom_site_aniso_U_12
Rb1 0.0722(13) 0.0547(11) 0.0667(13) 0.0376(9) 0.0334(10) 0.0445(10)
Rb2 0.0328(11) 0.0430(11) 0.0429(11) 0.0194(9) 0.0096(8) 0.0102(8)
Rb3 0.0628(15) 0.169(2) 0.0514(13) 0.0559(14) 0.0067(10) 0.0646(15)
Rb4 0.121(2) 0.203(3) 0.0887(17) 0.0971(18) 0.0808(15) 0.125(2)
Rb5 0.120(3) 0.0683(19) 0.0361(15) 0.0006(12) 0.0078(15) 0.0529(18)
Rb6 0.051(2) 0.0277(17) 0.0373(19) -0.0123(13) -0.0044(15) 0.0118(14)
Se1 0.0099(3) 0.0096(3) 0.0117(3) 0.0029(3) 0.0017(3) 0.0036(3)
Se2 0.0103(3) 0.0104(3) 0.0115(3) 0.0032(3) 0.0024(3) 0.0038(3)
Se3 0.0113(3) 0.0113(3) 0.0110(3) 0.0036(3) 0.0013(3) 0.0049(3)
Se4 0.0135(4) 0.0103(3) 0.0092(3) 0.0027(2) 0.0014(3) 0.0044(3)
Se5 0.0114(3) 0.0111(3) 0.0115(3) 0.0040(3) 0.0016(3) 0.0053(3)
Se6 0.0137(4) 0.0100(3) 0.0098(3) 0.0023(2) 0.0011(3) 0.0049(3)
Ga1 0.0104(4) 0.0085(3) 0.0103(4) 0.0028(3) 0.0013(3) 0.0040(3)
Ga2 0.0102(4) 0.0086(3) 0.0097(4) 0.0025(3) 0.0007(3) 0.0036(3)
Ga3 0.0107(4) 0.0075(3) 0.0105(3) 0.0017(3) 0.0008(3) 0.0033(3)
O1 0.020(3) 0.012(2) 0.013(2) 0.0038(18) 0.0024(19) 0.0086(19)
O2 0.012(2) 0.013(2) 0.020(2) 0.0090(19) 0.001(2) 0.0022(19)
O3 0.013(2) 0.014(2) 0.018(2) 0.0080(19) 0.008(2) 0.0083(19)
O4 0.015(2) 0.010(2) 0.007(2) -0.0016(17) 0.0012(18) 0.0049(19)
O5 0.014(2) 0.013(2) 0.014(2) 0.0062(19) 0.0009(19) 0.0049(19)
O6 0.012(2) 0.019(2) 0.020(2) 0.011(2) 0.006(2) 0.0082(19)
O7 0.009(2) 0.010(2) 0.013(2) 0.0017(18) -0.0002(19) 0.0008(18)
O8 0.021(3) 0.009(2) 0.014(2) 0.0045(18) 0.005(2) 0.0098(19)
O9 0.016(3) 0.018(2) 0.013(2) 0.0029(19) -0.0022(19) 0.011(2)
O10 0.014(2) 0.011(2) 0.013(2) 0.0052(18) 0.0062(19) 0.0047(19)
O11 0.014(2) 0.010(2) 0.011(2) -0.0028(18) -0.0014(19) 0.0039(19)
O12 0.020(3) 0.012(2) 0.007(2) 0.0033(18) 0.0002(19) 0.0034(19)
O13 0.019(3) 0.014(2) 0.015(2) 0.0062(19) 0.003(2) 0.011(2)
O14 0.011(2) 0.012(2) 0.014(2) 0.0041(18) 0.0016(19) 0.0054(19)
O15 0.015(2) 0.014(2) 0.011(2) 0.0032(18) -0.0013(19) 0.0086(19)
O16 0.018(3) 0.012(2) 0.013(2) -0.0034(19) 0.000(2) 0.007(2)
O17 0.016(3) 0.013(2) 0.009(2) 0.0043(18) 0.0019(19) 0.0025(19)
O18 0.014(2) 0.012(2) 0.012(2) 0.0062(18) 0.0026(19) 0.0074(18)
OW1 0.030(3) 0.033(2) 0.070(4) 0.030(2) 0.012(2) 0.021(2)
OW2 0.030(3) 0.033(2) 0.070(4) 0.030(2) 0.012(2) 0.021(2)
OW3 0.030(3) 0.033(2) 0.070(4) 0.030(2) 0.012(2) 0.021(2)
OW4 0.030(3) 0.033(2) 0.070(4) 0.030(2) 0.012(2) 0.021(2)
OW5 0.030(3) 0.033(2) 0.070(4) 0.030(2) 0.012(2) 0.021(2)

loop_
_atom_type_symbol
_atom_type_description
_atom_type_scat_dispersion_real
_atom_type_scat_dispersion_imag
_atom_type_scat_source
O O 0.0106 0.006 'International Tables Vol C Tables 4.2.6.8 and 6.1.1.4'
H H 0 0 'International Tables Vol C Tables 4.2.6.8 and 6.1.1.4'
Ga Ga 0.2307 1.6083 'International Tables Vol C Tables 4.2.6.8 and 6.1.1.4'
Se Se -0.0929 2.2259 'International Tables Vol C Tables 4.2.6.8 and 6.1.1.4'
Rb Rb -0.9393 2.9676 'International Tables Vol C Tables 4.2.6.8 and 6.1.1.4'

loop_
_geom_angle_atom_site_label_1
_geom_angle_atom_site_label_2
_geom_angle_atom_site_label_3
_geom_angle
_geom_angle_site_symmetry_1
_geom_angle_site_symmetry_3
OW2 Rb1 OW5 140.0(2) . .
OW2 Rb1 O3 71.30(16) . 1_565
OW5 Rb1 O3 147.5(2) . 1_565
OW2 Rb1 O6 67.63(16) . .
OW5 Rb1 O6 73.1(2) . .
O3 Rb1 O6 138.92(13) 1_565 .
OW2 Rb1 Rb5 128.06(16) . 1_455
OW5 Rb1 Rb5 59.4(2) . 1_455
O3 Rb1 Rb5 112.89(11) 1_565 1_455
O6 Rb1 Rb5 92.25(10) . 1_455
OW2 Rb1 O2 71.75(17) . 1_565
OW5 Rb1 O2 133.4(2) . 1_565
O3 Rb1 O2 50.60(11) 1_565 1_565
O6 Rb1 O2 113.19(12) . 1_565
Rb5 Rb1 O2 74.08(10) 1_455 1_565
OW2 Rb1 O5 65.36(16) . .
OW5 Rb1 O5 83.7(2) . .
O3 Rb1 O5 112.31(12) 1_565 .
O6 Rb1 O5 49.34(11) . .
Rb5 Rb1 O5 134.66(10) 1_455 .
O2 Rb1 O5 137.10(12) 1_565 .
OW2 Rb1 OW1 128.3(5) . 2_666
OW5 Rb1 OW1 14.9(5) . 2_666
O3 Rb1 OW1 151.6(6) 1_565 2_666
O6 Rb1 OW1 64.8(5) . 2_666
Rb5 Rb1 OW1 73.2(5) 1_455 2_666
O2 Rb1 OW1 147.1(5) 1_565 2_666
O5 Rb1 OW1 68.9(5) . 2_666
OW2 Rb1 O16 107.41(17) . .
OW5 Rb1 O16 61.6(2) . .
O3 Rb1 O16 107.38(12) 1_565 .
O6 Rb1 O16 85.78(11) . .
Rb5 Rb1 O16 118.68(11) 1_455 .
O2 Rb1 O16 157.65(11) 1_565 .
O5 Rb1 O16 47.95(10) . .
OW1 Rb1 O16 50.8(5) 2_666 .
OW2 Rb1 OW1 139.4(5) . .
OW5 Rb1 OW1 1.0(5) . .
O3 Rb1 OW1 147.8(5) 1_565 .
O6 Rb1 OW1 72.6(5) . .
Rb5 Rb1 OW1 60.4(4) 1_455 .
O2 Rb1 OW1 134.4(4) 1_565 .
O5 Rb1 OW1 82.7(4) . .
OW1 Rb1 OW1 13.9(9) 2_666 .
O16 Rb1 OW1 60.8(5) . .
OW2 Rb1 OW4 9.5(4) . .
OW5 Rb1 OW4 136.9(4) . .
O3 Rb1 OW4 75.5(4) 1_565 .
O6 Rb1 OW4 63.8(4) . .
Rb5 Rb1 OW4 118.7(4) 1_455 .
O2 Rb1 OW4 67.4(4) 1_565 .
O5 Rb1 OW4 70.1(4) . .
OW1 Rb1 OW4 127.5(6) 2_666 .
O16 Rb1 OW4 114.8(4) . .
OW1 Rb1 OW4 136.5(6) . .
OW2 Rb1 Rb4 130.59(15) . 1_565
OW5 Rb1 Rb4 85.76(18) . 1_565
O3 Rb1 Rb4 61.81(9) 1_565 1_565
O6 Rb1 Rb4 156.23(11) . 1_565
Rb5 Rb1 Rb4 85.99(7) 1_455 1_565
O2 Rb1 Rb4 89.14(9) 1_565 1_565
O5 Rb1 Rb4 118.85(10) . 1_565
OW1 Rb1 Rb4 92.1(5) 2_666 1_565
O16 Rb1 Rb4 74.45(8) . 1_565
OW1 Rb1 Rb4 86.0(5) . 1_565
OW4 Rb1 Rb4 136.7(4) . 1_565
OW4 Rb2 Rb2 138.5(7) 2_665 2_765
OW4 Rb2 Rb6 68.6(6) 2_665 .
Rb2 Rb2 Rb6 139.98(12) 2_765 .
OW4 Rb2 OW3 39.7(7) 2_665 .
Rb2 Rb2 OW3 161.6(3) 2_765 .
Rb6 Rb2 OW3 29.6(3) . .
OW4 Rb2 O11 69.0(6) 2_665 2_765
Rb2 Rb2 O11 71.57(11) 2_765 2_765
Rb6 Rb2 O11 134.10(13) . 2_765
OW3 Rb2 O11 108.3(3) . 2_765
OW4 Rb2 OW2 27.3(6) 2_665 2_665
Rb2 Rb2 OW2 127.35(15) 2_765 2_665
Rb6 Rb2 OW2 59.21(12) . 2_665
OW3 Rb2 OW2 39.6(3) . 2_665
O11 Rb2 OW2 75.04(13) 2_765 2_665
OW4 Rb2 O12 96.2(6) 2_665 2_765
Rb2 Rb2 O12 67.69(11) 2_765 2_765
Rb6 Rb2 O12 150.65(12) . 2_765
OW3 Rb2 O12 127.3(3) . 2_765
O11 Rb2 O12 50.82(11) 2_765 2_765
OW2 Rb2 O12 117.01(13) 2_665 2_765
OW4 Rb2 O12 117.8(6) 2_665 .
Rb2 Rb2 O12 67.14(11) 2_765 .
Rb6 Rb2 O12 73.67(11) . .
OW3 Rb2 O12 97.1(3) . .
O11 Rb2 O12 112.76(12) 2_765 .
OW2 Rb2 O12 90.73(13) 2_665 .
O12 Rb2 O12 134.84(9) 2_765 .
OW4 Rb2 O11 153.3(6) 2_665 .
Rb2 Rb2 O11 63.74(11) 2_765 .
Rb6 Rb2 O11 84.83(11) . .
OW3 Rb2 O11 114.0(3) . .
O11 Rb2 O11 135.31(9) 2_765 .
OW2 Rb2 O11 133.92(13) 2_665 .
O12 Rb2 O11 108.41(12) 2_765 .
O12 Rb2 O11 49.18(10) . .
OW4 Rb2 O13 112.8(7) 2_665 .
Rb2 Rb2 O13 108.60(12) 2_765 .
Rb6 Rb2 O13 60.23(10) . .
OW3 Rb2 O13 78.7(3) . .
O11 Rb2 O13 157.62(12) 2_765 .
OW2 Rb2 O13 117.43(14) 2_665 .
O12 Rb2 O13 107.69(12) 2_765 .
O12 Rb2 O13 86.66(11) . .
O11 Rb2 O13 50.38(11) . .
OW4 Rb2 Rb3 61.7(7) 2_665 1_665
Rb2 Rb2 Rb3 127.29(10) 2_765 1_665
Rb6 Rb2 Rb3 89.52(8) . 1_665
OW3 Rb2 Rb3 70.4(3) . 1_665
O11 Rb2 Rb3 85.43(9) 2_765 1_665
OW2 Rb2 Rb3 88.31(11) 2_665 1_665
O12 Rb2 Rb3 61.17(9) 2_765 1_665
O12 Rb2 Rb3 160.86(11) . 1_665
O11 Rb2 Rb3 121.63(9) . 1_665
O13 Rb2 Rb3 76.88(8) . 1_665
OW4 Rb2 Se1 123.8(7) 2_665 1_665
Rb2 Rb2 Se1 79.91(9) 2_765 1_665
Rb6 Rb2 Se1 110.67(8) . 1_665
OW3 Rb2 Se1 116.7(3) . 1_665
O11 Rb2 Se1 106.87(9) 2_765 1_665
OW2 Rb2 Se1 149.60(11) 2_665 1_665
O12 Rb2 Se1 56.11(8) 2_765 1_665
O12 Rb2 Se1 114.91(9) . 1_665
O11 Rb2 Se1 66.17(8) . 1_665
O13 Rb2 Se1 52.57(8) . 1_665
Rb3 Rb2 Se1 62.04(4) 1_665 1_665
Rb3 Rb3 O4 154.44(16) 2 .
Rb3 Rb3 O14 118.14(14) 2 1_445
O4 Rb3 O14 82.56(12) . 1_445
Rb3 Rb3 OW4 67.1(5) 2 .
O4 Rb3 OW4 99.3(5) . .
O14 Rb3 OW4 92.0(5) 1_445 .
Rb3 Rb3 OW4 62.9(4) 2 2
O4 Rb3 OW4 126.4(5) . 2
O14 Rb3 OW4 110.9(4) 1_445 2
OW4 Rb3 OW4 130.0(4) . 2
Rb3 Rb3 OW3 77.8(3) 2 2_665
O4 Rb3 OW3 79.5(3) . 2_665
O14 Rb3 OW3 115.7(3) 1_445 2_665
OW4 Rb3 OW3 33.4(5) . 2_665
OW4 Rb3 OW3 129.2(5) 2 2_665
Rb3 Rb3 O10 88.79(12) 2 2_655
O4 Rb3 O10 75.16(12) . 2_655
O14 Rb3 O10 150.92(14) 1_445 2_655
OW4 Rb3 O10 109.6(5) . 2_655
OW4 Rb3 O10 70.0(4) 2 2_655
OW3 Rb3 O10 78.6(3) 2_665 2_655
Rb3 Rb3 O12 127.03(14) 2 2_655
O4 Rb3 O12 52.45(11) . 2_655
O14 Rb3 O12 104.78(12) 1_445 2_655
OW4 Rb3 O12 143.3(5) . 2_655
OW4 Rb3 O12 74.1(4) 2 2_655
OW3 Rb3 O12 110.9(3) 2_665 2_655
O10 Rb3 O12 46.50(10) 2_655 2_655
Rb3 Rb3 O6 131.39(16) 2 .
O4 Rb3 O6 48.62(12) . .
O14 Rb3 O6 51.96(10) 1_445 .
OW4 Rb3 O6 66.2(5) . .
OW4 Rb3 O6 160.1(4) 2 .
OW3 Rb3 O6 70.7(3) 2_665 .
O10 Rb3 O6 118.98(12) 2_655 .
O12 Rb3 O6 98.91(11) 2_655 .
Rb3 Rb3 Rb2 98.97(12) 2 1_445
O4 Rb3 Rb2 97.07(11) . 1_445
O14 Rb3 Rb2 86.36(10) 1_445 1_445
OW4 Rb3 Rb2 163.2(5) . 1_445
OW4 Rb3 Rb2 37.3(4) 2 1_445
OW3 Rb3 Rb2 156.7(3) 2_665 1_445
O10 Rb3 Rb2 78.22(9) 2_655 1_445
O12 Rb3 Rb2 52.57(8) 2_655 1_445
O6 Rb3 Rb2 123.98(9) . 1_445
Rb3 Rb3 Se1 156.35(13) 2 .
O4 Rb3 Se1 48.62(9) . .
O14 Rb3 Se1 50.99(9) 1_445 .
OW4 Rb3 Se1 128.3(5) . .
OW4 Rb3 Se1 99.3(4) 2 .
OW3 Rb3 Se1 125.3(3) 2_665 .
O10 Rb3 Se1 99.94(10) 2_655 .
O12 Rb3 Se1 54.16(7) 2_655 .
O6 Rb3 Se1 62.54(8) . .
Rb2 Rb3 Se1 62.03(5) 1_445 .
Rb3 Rb3 Se2 144.95(14) 2 .
O4 Rb3 Se2 23.74(9) . .
O14 Rb3 Se2 70.88(9) 1_445 .
OW4 Rb3 Se2 79.2(5) . .
OW4 Rb3 Se2 149.5(4) 2 .
OW3 Rb3 Se2 68.5(3) 2_665 .
O10 Rb3 Se2 93.76(9) 2_655 .
O12 Rb3 Se2 76.06(8) 2_655 .
O6 Rb3 Se2 26.06(8) . .
Rb2 Rb3 Se2 115.79(6) 1_445 .
Se1 Rb3 Se2 56.96(3) . .
Rb4 Rb4 O7 142.52(17) 2_656 .
Rb4 Rb4 O18 135.90(15) 2_656 1_545
O7 Rb4 O18 81.47(13) . 1_545
Rb4 Rb4 O9 144.14(18) 2_656 .
O7 Rb4 O9 49.01(11) . .
O18 Rb4 O9 52.60(11) 1_545 .
Rb4 Rb4 O3 109.81(15) 2_656 .
O7 Rb4 O3 50.64(11) . .
O18 Rb4 O3 102.82(12) 1_545 .
O9 Rb4 O3 97.87(11) . .
Rb4 Rb4 O1 73.03(12) 2_656 .
O7 Rb4 O1 73.07(12) . .
O18 Rb4 O1 146.45(13) 1_545 .
O9 Rb4 O1 117.68(11) . .
O3 Rb4 O1 43.85(10) . .
Rb4 Rb4 Rb5 93.25(14) 2_656 2_766
O7 Rb4 Rb5 79.83(10) . 2_766
O18 Rb4 Rb5 92.43(11) 1_545 2_766
O9 Rb4 Rb5 51.60(9) . 2_766
O3 Rb4 Rb5 123.86(10) . 2_766
O1 Rb4 Rb5 103.91(10) . 2_766
Rb4 Rb4 Rb1 93.50(13) 2_656 1_545
O7 Rb4 Rb1 92.08(10) . 1_545
O18 Rb4 Rb1 85.82(10) 1_545 1_545
O9 Rb4 Rb1 122.14(10) . 1_545
O3 Rb4 Rb1 49.22(8) . 1_545
O1 Rb4 Rb1 73.87(9) . 1_545
Rb5 Rb4 Rb1 171.89(7) 2_766 1_545
Rb4 Rb4 Se5 152.73(16) 2_656 1_545
O7 Rb4 Se5 47.64(9) . 1_545
O18 Rb4 Se5 49.98(8) 1_545 1_545
O9 Rb4 Se5 63.08(8) . 1_545
O3 Rb4 Se5 53.13(8) . 1_545
O1 Rb4 Se5 96.47(9) . 1_545
Rb5 Rb4 Se5 113.86(7) 2_766 1_545
Rb1 Rb4 Se5 59.23(5) 1_545 1_545
Rb4 Rb4 Se3 146.77(14) 2_656 .
O7 Rb4 Se3 24.12(8) . .
O18 Rb4 Se3 69.98(9) 1_545 .
O9 Rb4 Se3 25.84(8) . .
O3 Rb4 Se3 74.65(7) . .
O1 Rb4 Se3 92.64(8) . .
Rb5 Rb4 Se3 60.57(5) 2_766 .
Rb1 Rb4 Se3 111.49(6) 1_545 .
Se5 Rb4 Se3 56.20(3) 1_545 .
Rb4 Rb4 Se6 118.27(11) 2_656 1_545
O7 Rb4 Se6 98.69(10) . 1_545
O18 Rb4 Se6 21.69(8) 1_545 1_545
O9 Rb4 Se6 74.18(9) . 1_545
O3 Rb4 Se6 104.13(9) . 1_545
O1 Rb4 Se6 144.65(10) . 1_545
Rb5 Rb4 Se6 108.39(8) 2_766 1_545
Rb1 Rb4 Se6 72.13(5) 1_545 1_545
Se5 Rb4 Se6 57.43(3) 1_545 1_545
Se3 Rb4 Se6 90.92(4) . 1_545
Rb4 Rb4 Se6 107.86(13) 2_656 2_766
O7 Rb4 Se6 99.34(10) . 2_766
O18 Rb4 Se6 43.26(9) 1_545 2_766
O9 Rb4 Se6 50.78(8) . 2_766
O3 Rb4 Se6 142.04(9) . 2_766
O1 Rb4 Se6 161.39(10) . 2_766
Rb5 Rb4 Se6 57.62(6) 2_766 2_766
Rb1 Rb4 Se6 124.05(7) 1_545 2_766
Se5 Rb4 Se6 90.13(4) 1_545 2_766
Se3 Rb4 Se6 76.60(4) . 2_766
Se6 Rb4 Se6 52.09(3) 1_545 2_766
Rb5 Rb5 OW5 137.4(2) 2_766 1_655
Rb5 Rb5 O8 75.32(14) 2_766 2_766
OW5 Rb5 O8 91.1(3) 1_655 2_766
Rb5 Rb5 O9 68.82(14) 2_766 2_766
OW5 Rb5 O9 131.1(2) 1_655 2_766
O8 Rb5 O9 50.69(12) 2_766 2_766
Rb5 Rb5 Rb1 138.96(16) 2_766 1_655
OW5 Rb5 Rb1 51.9(2) 1_655 1_655
O8 Rb5 Rb1 140.98(15) 2_766 1_655
O9 Rb5 Rb1 143.22(13) 2_766 1_655
Rb5 Rb5 O9 67.01(14) 2_766 .
OW5 Rb5 O9 84.3(2) 1_655 .
O8 Rb5 O9 115.86(14) 2_766 .
O9 Rb5 O9 135.83(12) 2_766 .
Rb1 Rb5 O9 76.88(10) 1_655 .
Rb5 Rb5 O8 61.40(14) 2_766 .
OW5 Rb5 O8 120.2(2) 1_655 .
O8 Rb5 O8 136.72(12) 2_766 .
O9 Rb5 O8 108.60(14) 2_766 .
Rb1 Rb5 O8 80.18(10) 1_655 .
O9 Rb5 O8 47.73(12) . .
Rb5 Rb5 OW1 127.9(6) 2_766 1_655
OW5 Rb5 OW1 14.6(5) 1_655 1_655
O8 Rb5 OW1 77.0(6) 2_766 1_655
O9 Rb5 OW1 120.8(6) 2_766 1_655
Rb1 Rb5 OW1 66.5(6) 1_655 1_655
O9 Rb5 OW1 87.3(6) . 1_655
O8 Rb5 OW1 129.7(6) . 1_655
Rb5 Rb5 Rb4 126.29(16) 2_766 2_766
OW5 Rb5 Rb4 89.06(18) 1_655 2_766
O8 Rb5 Rb4 79.66(10) 2_766 2_766
O9 Rb5 Rb4 58.57(9) 2_766 2_766
Rb1 Rb5 Rb4 86.86(8) 1_655 2_766
O9 Rb5 Rb4 163.16(12) . 2_766
O8 Rb5 Rb4 125.62(12) . 2_766
OW1 Rb5 Rb4 90.2(6) 1_655 2_766
Rb5 Rb5 Se6 75.67(15) 2_766 .
OW5 Rb5 Se6 146.4(2) 1_655 .
O8 Rb5 Se6 106.57(11) 2_766 .
O9 Rb5 Se6 56.04(9) 2_766 .
Rb1 Rb5 Se6 101.37(8) 1_655 .
O9 Rb5 Se6 111.50(12) . .
O8 Rb5 Se6 64.27(9) . .
OW1 Rb5 Se6 155.4(6) 1_655 .
Rb4 Rb5 Se6 67.15(6) 2_766 .
Rb5 Rb5 Se3 75.07(11) 2_766 2_766
OW5 Rb5 Se3 108.9(2) 1_655 2_766
O8 Rb5 Se3 25.74(9) 2_766 2_766
O9 Rb5 Se3 25.86(8) 2_766 2_766
Rb1 Rb5 Se3 145.82(10) 1_655 2_766
O9 Rb5 Se3 134.10(12) . 2_766
O8 Rb5 Se3 129.42(12) . 2_766
OW1 Rb5 Se3 96.6(6) 1_655 2_766
Rb4 Rb5 Se3 62.73(5) 2_766 2_766
Se6 Rb5 Se3 81.78(6) . 2_766
Rb5 Rb5 Se6 69.24(13) 2_766 2_766
OW5 Rb5 Se6 68.47(18) 1_655 2_766
O8 Rb5 Se6 64.82(9) 2_766 2_766
O9 Rb5 Se6 108.95(11) 2_766 2_766
Rb1 Rb5 Se6 104.91(8) 1_655 2_766
O9 Rb5 Se6 54.17(9) . 2_766
O8 Rb5 Se6 97.76(10) . 2_766
OW1 Rb5 Se6 59.1(6) 1_655 2_766
Rb4 Rb5 Se6 136.55(8) 2_766 2_766
Se6 Rb5 Se6 144.91(9) . 2_766
Se3 Rb5 Se6 89.14(6) 2_766 2_766
OW3 Rb6 Rb6 134.6(7) . 2_665
OW3 Rb6 Rb2 78.6(6) . .
Rb6 Rb6 Rb2 143.6(3) 2_665 .
OW3 Rb6 OW4 34.3(8) . 2_665
Rb6 Rb6 OW4 168.8(5) 2_665 2_665
Rb2 Rb6 OW4 45.7(5) . 2_665
OW3 Rb6 O15 119.8(6) . 2_665
Rb6 Rb6 O15 73.10(18) 2_665 2_665
Rb2 Rb6 O15 105.82(14) . 2_665
OW4 Rb6 O15 112.8(5) 2_665 2_665
OW3 Rb6 OW2 40.1(6) . 2_665
Rb6 Rb6 OW2 147.6(3) 2_665 2_665
Rb2 Rb6 OW2 65.40(13) . 2_665
OW4 Rb6 OW2 30.5(5) 2_665 2_665
O15 Rb6 OW2 86.06(15) 2_665 2_665
OW3 Rb6 O15 86.2(6) . .
Rb6 Rb6 O15 71.39(19) 2_665 .
Rb2 Rb6 O15 102.62(13) . .
OW4 Rb6 O15 102.2(5) 2_665 .
O15 Rb6 O15 144.49(13) 2_665 .
OW2 Rb6 O15 125.52(16) 2_665 .
OW3 Rb6 OW3 155.0(4) . 2_665
Rb6 Rb6 OW3 20.3(3) 2_665 2_665
Rb2 Rb6 OW3 125.1(3) . 2_665
OW4 Rb6 OW3 170.6(6) 2_665 2_665
O15 Rb6 OW3 65.5(3) 2_665 2_665
OW2 Rb6 OW3 151.1(3) 2_665 2_665
O15 Rb6 OW3 80.9(3) . 2_665
OW3 Rb6 O13 115.3(6) . .
Rb6 Rb6 O13 81.6(2) 2_665 .
Rb2 Rb6 O13 68.04(11) . .
OW4 Rb6 O13 101.9(6) 2_665 .
O15 Rb6 O13 121.92(16) 2_665 .
OW2 Rb6 O13 130.74(17) 2_665 .
O15 Rb6 O13 52.24(13) . .
OW3 Rb6 O13 72.8(3) 2_665 .
OW3 Rb6 O13 88.7(6) . 2_665
Rb6 Rb6 O13 66.6(2) 2_665 2_665
Rb2 Rb6 O13 140.84(13) . 2_665
OW4 Rb6 O13 109.3(5) 2_665 2_665
O15 Rb6 O13 49.81(12) 2_665 2_665
OW2 Rb6 O13 81.04(15) 2_665 2_665
O15 Rb6 O13 113.47(16) . 2_665
OW3 Rb6 O13 77.0(3) 2_665 2_665
O13 Rb6 O13 148.22(12) . 2_665
OW3 Rb6 O12 122.4(6) . .
Rb6 Rb6 O12 100.5(2) 2_665 .
Rb2 Rb6 O12 57.34(10) . .
OW4 Rb6 O12 90.5(5) 2_665 .
O15 Rb6 O12 53.23(12) 2_665 .
OW2 Rb6 O12 85.46(14) 2_665 .
O15 Rb6 O12 134.76(15) . .
OW3 Rb6 O12 81.2(3) 2_665 .
O13 Rb6 O12 82.78(13) . .
O13 Rb6 O12 102.36(12) 2_665 .
OW3 Rb6 Se5 97.5(6) . 2_665
Rb6 Rb6 Se5 78.11(17) 2_665 2_665
Rb2 Rb6 Se5 117.46(10) . 2_665
OW4 Rb6 Se5 103.0(5) 2_665 2_665
O15 Rb6 Se5 26.28(9) 2_665 2_665
OW2 Rb6 Se5 72.62(12) 2_665 2_665
O15 Rb6 Se5 139.73(15) . 2_665
OW3 Rb6 Se5 79.3(3) 2_665 2_665
O13 Rb6 Se5 146.97(13) . 2_665
O13 Rb6 Se5 27.44(8) 2_665 2_665
O12 Rb6 Se5 75.70(8) . 2_665
O2 Se1 O3 99.1(2) . .
O2 Se1 O1 100.2(2) . .
O3 Se1 O1 101.1(2) . .
O2 Se1 Rb3 140.36(15) . .
O3 Se1 Rb3 110.00(14) . .
O1 Se1 Rb3 99.90(15) . .
O2 Se1 Rb2 92.60(14) . 1_445
O3 Se1 Rb2 102.37(14) . 1_445
O1 Se1 Rb2 151.05(16) . 1_445
Rb3 Se1 Rb2 55.93(5) . 1_445
O2 Se1 Rb1 52.83(16) . 1_545
O3 Se1 Rb1 47.74(14) . 1_545
O1 Se1 Rb1 96.67(15) . 1_545
Rb3 Se1 Rb1 154.84(4) . 1_545
Rb2 Se1 Rb1 111.66(4) 1_445 1_545
O2 Se1 Rb2 77.53(15) . 2_655
O3 Se1 Rb2 74.25(14) . 2_655
O1 Se1 Rb2 174.25(16) . 2_655
Rb3 Se1 Rb2 84.98(5) . 2_655
Rb2 Se1 Rb2 34.70(6) 1_445 2_655
Rb1 Se1 Rb2 77.74(4) 1_545 2_655
O6 Se2 O5 98.4(2) . .
O6 Se2 O4 99.8(2) . .
O5 Se2 O4 98.96(19) . .
O6 Se2 Rb1 51.81(14) . .
O5 Se2 Rb1 55.73(15) . .
O4 Se2 Rb1 129.69(15) . .
O6 Se2 Rb3 61.86(15) . .
O5 Se2 Rb3 89.44(14) . .
O4 Se2 Rb3 40.88(16) . .
Rb1 Se2 Rb3 91.77(5) . .
O9 Se3 O7 99.6(2) . .
O9 Se3 O8 97.5(2) . .
O7 Se3 O8 99.6(2) . .
O9 Se3 Rb5 51.39(15) . 2_766
O7 Se3 Rb5 92.62(14) . 2_766
O8 Se3 Rb5 48.30(14) . 2_766
O9 Se3 Rb4 58.22(15) . .
O7 Se3 Rb4 43.81(14) . .
O8 Se3 Rb4 90.67(14) . .
Rb5 Se3 Rb4 56.70(6) 2_766 .
O9 Se3 Rb5 49.50(15) . .
O7 Se3 Rb5 127.03(14) . .
O8 Se3 Rb5 55.39(15) . .
Rb5 Se3 Rb5 34.78(9) 2_766 .
Rb4 Se3 Rb5 86.74(6) . .
O9 Se3 Rb1 71.44(14) . 1_655
O7 Se3 Rb1 170.77(14) . 1_655
O8 Se3 Rb1 79.79(14) . 1_655
Rb5 Se3 Rb1 80.09(5) 2_766 1_655
Rb4 Se3 Rb1 126.99(5) . 1_655
Rb5 Se3 Rb1 45.34(5) . 1_655
O10 Se4 O11 99.8(2) . .
O10 Se4 O12 101.1(2) . .
O11 Se4 O12 98.20(19) . .
O10 Se4 Rb6 167.21(14) . .
O11 Se4 Rb6 83.50(15) . .
O12 Se4 Rb6 66.15(16) . .
O10 Se4 Rb2 130.79(14) . .
O11 Se4 Rb2 55.29(14) . .
O12 Se4 Rb2 51.75(13) . .
Rb6 Se4 Rb2 42.20(6) . .
O10 Se4 Rb2 95.08(14) . 2_765
O11 Se4 Rb2 49.02(14) . 2_765
O12 Se4 Rb2 50.98(14) . 2_765
Rb6 Se4 Rb2 77.64(6) . 2_765
Rb2 Se4 Rb2 35.80(6) . 2_765
O10 Se4 Rb6 161.22(15) . 2_665
O11 Se4 Rb6 95.80(16) . 2_665
O12 Se4 Rb6 86.92(16) . 2_665
Rb6 Se4 Rb6 26.07(9) . 2_665
Rb2 Se4 Rb6 67.27(5) . 2_665
Rb2 Se4 Rb6 103.07(6) 2_765 2_665
O10 Se4 Rb3 51.65(14) . 2_655
O11 Se4 Rb3 89.04(15) . 2_655
O12 Se4 Rb3 52.69(16) . 2_655
Rb6 Se4 Rb3 116.44(6) . 2_655
Rb2 Se4 Rb3 83.42(5) . 2_655
Rb2 Se4 Rb3 52.42(4) 2_765 2_655
Rb6 Se4 Rb3 139.57(5) 2_665 2_655
O13 Se5 O15 98.8(2) . .
O13 Se5 O14 100.2(2) . .
O15 Se5 O14 100.86(19) . .
O13 Se5 Rb1 94.29(14) . .
O15 Se5 Rb1 101.10(14) . .
O14 Se5 Rb1 151.39(14) . .
O13 Se5 Rb6 61.69(15) . 2_665
O15 Se5 Rb6 47.14(14) . 2_665
O14 Se5 Rb6 132.37(14) . 2_665
Rb1 Se5 Rb6 76.24(6) . 2_665
O13 Se5 Rb6 52.26(15) . .
O15 Se5 Rb6 46.55(15) . .
O14 Se5 Rb6 106.20(14) . .
Rb1 Se5 Rb6 102.20(6) . .
Rb6 Se5 Rb6 26.92(10) 2_665 .
O13 Se5 Rb4 141.86(14) . 1_565
O15 Se5 Rb4 111.40(15) . 1_565
O14 Se5 Rb4 96.47(14) . 1_565
Rb1 Se5 Rb4 58.29(5) . 1_565
Rb6 Se5 Rb4 125.58(7) 2_665 1_565
Rb6 Se5 Rb4 150.53(7) . 1_565
O13 Se5 Rb3 81.59(14) . 1_665
O15 Se5 Rb3 71.43(14) . 1_665
O14 Se5 Rb3 37.96(14) . 1_665
Rb1 Se5 Rb3 170.64(4) . 1_665
Rb6 Se5 Rb3 94.42(6) 2_665 1_665
Rb6 Se5 Rb3 68.62(6) . 1_665
Rb4 Se5 Rb3 129.17(5) 1_565 1_665
O16 Se6 O17 97.9(2) . .
O16 Se6 O18 99.6(2) . .
O17 Se6 O18 99.6(2) . .
O16 Se6 Rb5 94.64(16) . .
O17 Se6 Rb5 101.85(16) . .
O18 Se6 Rb5 152.27(15) . .
O16 Se6 Rb5 76.40(16) . 2_766
O17 Se6 Rb5 75.08(15) . 2_766
O18 Se6 Rb5 172.63(15) . 2_766
Rb5 Se6 Rb5 35.09(9) . 2_766
O16 Se6 Rb4 85.35(16) . 1_565
O17 Se6 Rb4 66.14(15) . 1_565
O18 Se6 Rb4 38.70(14) . 1_565
Rb5 Se6 Rb4 167.81(5) . 1_565
Rb5 Se6 Rb4 134.10(6) 2_766 1_565
O16 Se6 Rb4 145.27(16) . 2_766
O17 Se6 Rb4 104.50(14) . 2_766
O18 Se6 Rb4 102.32(14) . 2_766
Rb5 Se6 Rb4 55.24(6) . 2_766
Rb5 Se6 Rb4 84.10(6) 2_766 2_766
Rb4 Se6 Rb4 127.91(3) 1_565 2_766
O6 Ga1 O18 176.25(19) . 1_445
O6 Ga1 O1 91.04(18) . .
O18 Ga1 O1 92.11(17) 1_445 .
O6 Ga1 O17 93.50(17) . 2_666
O18 Ga1 O17 88.53(16) 1_445 2_666
O1 Ga1 O17 90.43(18) . 2_666
O6 Ga1 O9 88.48(18) . 1_455
O18 Ga1 O9 88.40(17) 1_445 1_455
O1 Ga1 O9 179.29(17) . 1_455
O17 Ga1 O9 89.08(18) 2_666 1_455
O6 Ga1 O14 89.37(17) . 1_445
O18 Ga1 O14 88.52(16) 1_445 1_445
O1 Ga1 O14 91.16(17) . 1_445
O17 Ga1 O14 176.70(17) 2_666 1_445
O9 Ga1 O14 89.35(17) 1_455 1_445
O6 Ga1 Rb4 138.00(14) . 1_455
O18 Ga1 Rb4 38.49(13) 1_445 1_455
O1 Ga1 Rb4 129.66(12) . 1_455
O17 Ga1 Rb4 95.74(13) 2_666 1_455
O9 Ga1 Rb4 50.92(12) 1_455 1_455
O14 Ga1 Rb4 81.02(12) 1_445 1_455
O6 Ga1 Rb3 52.38(13) . .
O18 Ga1 Rb3 126.19(12) 1_445 .
O1 Ga1 Rb3 81.13(12) . .
O17 Ga1 Rb3 144.27(12) 2_666 .
O9 Ga1 Rb3 98.98(12) 1_455 .
O14 Ga1 Rb3 38.94(12) 1_445 .
Rb4 Ga1 Rb3 116.38(5) 1_455 .
O15 Ga2 O7 89.95(17) 1_545 .
O15 Ga2 O12 93.52(18) 1_545 2_655
O7 Ga2 O12 175.67(19) . 2_655
O15 Ga2 O4 178.27(16) 1_545 .
O7 Ga2 O4 88.59(17) . .
O12 Ga2 O4 87.98(18) 2_655 .
O15 Ga2 O10 88.57(17) 1_545 .
O7 Ga2 O10 92.31(16) . .
O12 Ga2 O10 90.37(16) 2_655 .
O4 Ga2 O10 90.55(17) . .
O15 Ga2 O3 91.55(17) 1_545 .
O7 Ga2 O3 87.56(16) . .
O12 Ga2 O3 89.76(16) 2_655 .
O4 Ga2 O3 89.33(17) . .
O10 Ga2 O3 179.82(18) . .
O15 Ga2 Rb6 39.28(12) 1_545 2_655
O7 Ga2 Rb6 123.71(14) . 2_655
O12 Ga2 Rb6 58.65(14) 2_655 2_655
O4 Ga2 Rb6 142.45(12) . 2_655
O10 Ga2 Rb6 105.15(13) . 2_655
O3 Ga2 Rb6 75.02(13) . 2_655
O15 Ga2 Rb3 146.16(12) 1_545 .
O7 Ga2 Rb3 123.88(14) . .
O12 Ga2 Rb3 52.67(14) 2_655 .
O4 Ga2 Rb3 35.31(12) . .
O10 Ga2 Rb3 90.28(14) . .
O3 Ga2 Rb3 89.69(13) . .
Rb6 Ga2 Rb3 109.36(6) 2_655 .
O16 Ga3 O8 88.59(17) . .
O16 Ga3 O2 94.92(17) . 1_665
O8 Ga3 O2 85.78(17) . 1_665
O16 Ga3 O11 175.36(18) . .
O8 Ga3 O11 92.96(17) . .
O2 Ga3 O11 89.56(17) 1_665 .
O16 Ga3 O5 83.47(17) . .
O8 Ga3 O5 91.93(17) . .
O2 Ga3 O5 177.23(17) 1_665 .
O11 Ga3 O5 92.11(17) . .
O16 Ga3 O13 92.71(18) . .
O8 Ga3 O13 178.66(18) . .
O2 Ga3 O13 93.75(17) 1_665 .
O11 Ga3 O13 85.77(17) . .
O5 Ga3 O13 88.58(17) . .
O16 Ga3 Rb2 135.76(13) . .
O8 Ga3 Rb2 131.72(13) . .
O2 Ga3 Rb2 74.39(12) 1_665 .
O11 Ga3 Rb2 44.60(12) . .
O5 Ga3 Rb2 108.33(12) . .
O13 Ga3 Rb2 46.94(12) . .
Se1 O1 Ga1 120.8(2) . .
Se1 O1 Rb4 102.53(19) . .
Ga1 O1 Rb4 133.96(17) . .
Se1 O2 Ga3 123.8(3) . 1_445
Se1 O2 Rb1 101.27(18) . 1_545
Ga3 O2 Rb1 133.52(18) 1_445 1_545
Se1 O3 Ga2 113.5(2) . .
Se1 O3 Rb1 106.98(17) . 1_545
Ga2 O3 Rb1 139.3(2) . 1_545
Se1 O3 Rb4 109.96(17) . .
Ga2 O3 Rb4 99.93(15) . .
Rb1 O3 Rb4 68.97(10) 1_545 .
Se2 O4 Ga2 124.0(2) . .
Se2 O4 Rb3 115.4(2) . .
Ga2 O4 Rb3 120.29(17) . .
Se2 O5 Ga3 122.3(2) . .
Se2 O5 Rb1 97.51(18) . .
Ga3 O5 Rb1 113.25(16) . .
Se2 O6 Ga1 118.3(2) . .
Se2 O6 Rb1 102.12(17) . .
Ga1 O6 Rb1 123.64(19) . .
Se2 O6 Rb3 92.08(17) . .
Ga1 O6 Rb3 100.32(15) . .
Rb1 O6 Rb3 116.56(14) . .
Se3 O7 Ga2 125.6(2) . .
Se3 O7 Rb4 112.07(19) . .
Ga2 O7 Rb4 121.85(17) . .
Se3 O8 Ga3 123.9(2) . .
Se3 O8 Rb5 105.97(19) . 2_766
Ga3 O8 Rb5 129.85(18) . 2_766
Se3 O8 Rb5 98.87(19) . .
Ga3 O8 Rb5 116.32(16) . .
Rb5 O8 Rb5 43.28(12) 2_766 .
Se3 O9 Ga1 115.9(2) . 1_655
Se3 O9 Rb5 102.7(2) . 2_766
Ga1 O9 Rb5 141.14(19) 1_655 2_766
Se3 O9 Rb5 105.73(19) . .
Ga1 O9 Rb5 121.91(19) 1_655 .
Rb5 O9 Rb5 44.17(12) 2_766 .
Se3 O9 Rb4 95.94(17) . .
Ga1 O9 Rb4 101.14(16) 1_655 .
Rb5 O9 Rb4 69.83(11) 2_766 .
Rb5 O9 Rb4 113.22(15) . .
Se4 O10 Ga2 120.5(2) . .
Se4 O10 Rb3 104.65(17) . 2_655
Ga2 O10 Rb3 134.21(19) . 2_655
Se4 O11 Ga3 120.6(2) . .
Se4 O11 Rb2 105.34(17) . 2_765
Ga3 O11 Rb2 131.25(17) . 2_765
Se4 O11 Rb2 98.26(17) . .
Ga3 O11 Rb2 109.05(16) . .
Rb2 O11 Rb2 44.69(9) 2_765 .
Se4 O12 Ga2 115.7(2) . 2_655
Se4 O12 Rb2 103.11(17) . 2_765
Ga2 O12 Rb2 141.01(19) 2_655 2_765
Se4 O12 Rb2 102.15(17) . .
Ga2 O12 Rb2 124.33(18) 2_655 .
Rb2 O12 Rb2 45.16(9) 2_765 .
Se4 O12 Rb3 103.38(18) . 2_655
Ga2 O12 Rb3 99.27(16) 2_655 2_655
Rb2 O12 Rb3 66.26(11) 2_765 2_655
Rb2 O12 Rb3 110.37(14) . 2_655
Se4 O12 Rb6 87.13(17) . .
Ga2 O12 Rb6 92.21(16) 2_655 .
Rb2 O12 Rb6 93.83(11) 2_765 .
Rb2 O12 Rb6 48.99(9) . .
Rb3 O12 Rb6 158.99(14) 2_655 .
Se5 O13 Ga3 122.9(2) . .
Se5 O13 Rb6 101.25(19) . .
Ga3 O13 Rb6 130.95(18) . .
Se5 O13 Rb2 126.12(19) . .
Ga3 O13 Rb2 106.15(17) . .
Rb6 O13 Rb2 51.73(10) . .
Se5 O13 Rb6 90.87(18) . 2_665
Ga3 O13 Rb6 120.07(17) . 2_665
Rb6 O13 Rb6 31.78(12) . 2_665
Rb2 O13 Rb6 82.00(11) . 2_665
Se5 O14 Ga1 122.9(2) . 1_665
Se5 O14 Rb3 121.02(19) . 1_665
Ga1 O14 Rb3 115.43(17) 1_665 1_665
Se5 O15 Ga2 113.7(2) . 1_565
Se5 O15 Rb6 106.58(19) . 2_665
Ga2 O15 Rb6 114.48(18) 1_565 2_665
Se5 O15 Rb6 107.7(2) . .
Ga2 O15 Rb6 135.8(2) 1_565 .
Rb6 O15 Rb6 35.51(13) 2_665 .
Se6 O16 Ga3 126.5(2) . .
Se6 O16 Rb1 123.9(2) . .
Ga3 O16 Rb1 105.62(16) . .
Se6 O17 Ga1 114.3(2) . 2_666
Se6 O18 Ga1 124.0(2) . 1_665
Se6 O18 Rb4 119.61(19) . 1_565
Ga1 O18 Rb4 116.33(18) 1_665 1_565
OW1 OW1 OW5 77(5) 2_666 .
OW1 OW1 OW5 55(4) 2_666 2_666
OW5 OW1 OW5 132(3) . 2_666
OW1 OW1 Rb5 123(6) 2_666 1_455
OW5 OW1 Rb5 50.4(17) . 1_455
OW5 OW1 Rb5 162(2) 2_666 1_455
OW1 OW1 Rb1 92(5) 2_666 2_666
OW5 OW1 Rb1 169(2) . 2_666
OW5 OW1 Rb1 36.8(18) 2_666 2_666
Rb5 OW1 Rb1 139.4(10) 1_455 2_666
OW1 OW1 Rb1 75(5) 2_666 .
OW5 OW1 Rb1 2.8(14) . .
OW5 OW1 Rb1 129(2) 2_666 .
Rb5 OW1 Rb1 53.1(6) 1_455 .
Rb1 OW1 Rb1 166.1(9) 2_666 .
OW4 OW2 Rb1 156.7(10) . .
OW4 OW2 Rb6 72.4(9) . 2_665
Rb1 OW2 Rb6 130.8(2) . 2_665
OW4 OW2 Rb2 41.5(9) . 2_665
Rb1 OW2 Rb2 145.2(2) . 2_665
Rb6 OW2 Rb2 55.39(13) 2_665 2_665
Rb6 OW3 OW4 119.3(11) . 2_665
Rb6 OW3 Rb2 71.7(6) . .
OW4 OW3 Rb2 49.5(8) 2_665 .
Rb6 OW3 Rb6 25.0(4) . 2_665
OW4 OW3 Rb6 144.3(10) 2_665 2_665
Rb2 OW3 Rb6 95.7(4) . 2_665
Rb6 OW3 Rb3 150.2(9) . 2_665
OW4 OW3 Rb3 67.1(8) 2_665 2_665
Rb2 OW3 Rb3 101.1(4) . 2_665
Rb6 OW3 Rb3 139.4(5) 2_665 2_665
OW2 OW4 OW3 73.7(11) . 2_665
OW2 OW4 Rb2 111.2(12) . 2_665
OW3 OW4 Rb2 90.7(11) 2_665 2_665
OW2 OW4 Rb6 77.1(9) . 2_665
OW3 OW4 Rb6 26.4(6) 2_665 2_665
Rb2 OW4 Rb6 65.7(6) 2_665 2_665
OW2 OW4 Rb3 113.8(12) . .
OW3 OW4 Rb3 79.4(9) 2_665 .
Rb2 OW4 Rb3 128.7(11) 2_665 .
Rb6 OW4 Rb3 101.8(7) 2_665 .
OW2 OW4 Rb3 161.6(14) . 2
OW3 OW4 Rb3 92.9(11) 2_665 2
Rb2 OW4 Rb3 81.0(8) 2_665 2
Rb6 OW4 Rb3 96.7(7) 2_665 2
Rb3 OW4 Rb3 50.0(4) . 2
OW2 OW4 Rb1 13.8(6) . .
OW3 OW4 Rb1 86.3(10) 2_665 .
Rb2 OW4 Rb1 117.6(8) 2_665 .
Rb6 OW4 Rb1 90.8(6) 2_665 .
Rb3 OW4 Rb1 111.8(7) . .
Rb3 OW4 Rb1 161.3(8) 2 .
OW1 OW5 OW1 48(3) . 2_666
OW1 OW5 Rb1 176.2(19) . .
OW1 OW5 Rb1 128(2) 2_666 .
OW1 OW5 Rb5 115.0(19) . 1_455
OW1 OW5 Rb5 154.0(18) 2_666 1_455
Rb1 OW5 Rb5 68.7(2) . 1_455

loop_
_geom_bond_atom_site_label_1
_geom_bond_atom_site_label_2
_geom_bond_distance
_geom_bond_site_symmetry_2
Rb1 OW2 2.146(6) .
Rb1 OW5 2.555(11) .
Rb1 O3 2.954(4) 1_565
Rb1 O6 3.014(4) .
Rb1 Rb5 3.026(3) 1_455
Rb1 O2 3.102(5) 1_565
Rb1 O5 3.125(5) .
Rb1 OW1 3.35(4) 2_666
Rb1 O16 3.349(5) .
Rb1 OW1 3.47(4) .
Rb1 OW4 3.56(3) .
Rb1 Rb4 3.641(3) 1_565
Rb2 OW4 2.14(2) 2_665
Rb2 Rb2 2.332(4) 2_765
Rb2 Rb6 2.727(4) .
Rb2 OW3 2.815(14) .
Rb2 O11 2.974(4) 2_765
Rb2 OW2 3.012(6) 2_665
Rb2 O12 3.030(4) 2_765
Rb2 O12 3.042(4) .
Rb2 O11 3.146(4) .
Rb2 O13 3.221(4) .
Rb2 Rb3 3.493(3) 1_665
Rb2 Se1 3.7243(19) 1_665
Rb3 Rb3 2.588(4) 2
Rb3 O4 2.778(5) .
Rb3 O14 2.924(4) 1_445
Rb3 OW4 3.01(2) .
Rb3 OW4 3.11(3) 2
Rb3 OW3 3.212(13) 2_665
Rb3 O10 3.314(5) 2_655
Rb3 O12 3.343(5) 2_655
Rb3 O6 3.383(5) .
Rb3 Rb2 3.493(3) 1_445
Rb3 Se1 3.724(2) .
Rb3 Se2 3.835(2) .
Rb4 Rb4 2.584(4) 2_656
Rb4 O7 2.879(4) .
Rb4 O18 2.891(5) 1_545
Rb4 O9 3.294(5) .
Rb4 O3 3.438(5) .
Rb4 O1 3.618(5) .
Rb4 Rb5 3.624(4) 2_766
Rb4 Rb1 3.641(3) 1_545
Rb4 Se5 3.795(2) 1_545
Rb4 Se3 3.854(2) .
Rb4 Se6 4.020(2) 1_545
Rb4 Se6 4.065(3) 2_766
Rb5 Rb5 2.290(6) 2_766
Rb5 OW5 2.795(9) 1_655
Rb5 O8 2.933(5) 2_766
Rb5 O9 3.026(5) 2_766
Rb5 Rb1 3.026(3) 1_655
Rb5 O9 3.064(5) .
Rb5 O8 3.231(5) .
Rb5 OW1 3.29(3) 1_655
Rb5 Rb4 3.624(4) 2_766
Rb5 Se6 3.725(3) .
Rb5 Se3 3.776(2) 2_766
Rb5 Se6 3.860(3) 2_766
Rb6 OW3 1.419(13) .
Rb6 Rb6 1.730(6) 2_665
Rb6 OW4 2.78(2) 2_665
Rb6 O15 2.823(5) 2_665
Rb6 OW2 2.846(6) 2_665
Rb6 O15 2.850(5) .
Rb6 OW3 2.908(14) 2_665
Rb6 O13 3.015(5) .
Rb6 O13 3.249(5) 2_665
Rb6 O12 3.468(5) .
Rb6 Se5 3.690(3) 2_665
Se1 O2 1.700(4) .
Se1 O3 1.704(4) .
Se1 O1 1.715(4) .
Se1 Rb2 3.7243(19) 1_445
Se1 Rb1 3.8171(18) 1_545
Se1 Rb2 4.0331(19) 2_655
Se2 O6 1.686(4) .
Se2 O5 1.703(4) .
Se2 O4 1.709(4) .
Se3 O9 1.689(4) .
Se3 O7 1.700(4) .
Se3 O8 1.706(4) .
Se3 Rb5 3.776(2) 2_766
Se3 Rb1 3.9688(18) 1_655
Se4 O10 1.699(4) .
Se4 O11 1.705(4) .
Se4 O12 1.705(4) .
Se4 Rb2 3.7985(17) 2_765
Se4 Rb6 3.875(4) 2_665
Se4 Rb3 4.089(2) 2_655
Se5 O13 1.701(4) .
Se5 O15 1.705(4) .
Se5 O14 1.706(4) .
Se5 Rb6 3.690(3) 2_665
Se5 Rb4 3.795(2) 1_565
Se5 Rb3 4.075(2) 1_665
Se6 O16 1.697(4) .
Se6 O17 1.706(4) .
Se6 O18 1.709(4) .
Se6 Rb5 3.860(3) 2_766
Se6 Rb4 4.020(2) 1_565
Se6 Rb4 4.065(3) 2_766
Ga1 O6 1.960(4) .
Ga1 O18 1.976(4) 1_445
Ga1 O1 1.978(4) .
Ga1 O17 1.981(4) 2_666
Ga1 O9 1.988(5) 1_455
Ga1 O14 2.013(4) 1_445
Ga1 Rb4 4.164(2) 1_455
Ga2 O15 1.971(4) 1_545
Ga2 O7 1.974(4) .
Ga2 O12 1.977(4) 2_655
Ga2 O4 1.984(4) .
Ga2 O10 1.997(4) .
Ga2 O3 1.998(4) .
Ga2 Rb6 4.057(3) 2_655
Ga3 O16 1.971(4) .
Ga3 O8 1.977(4) .
Ga3 O2 1.977(4) 1_665
Ga3 O11 1.988(4) .
Ga3 O5 1.992(4) .
Ga3 O13 1.995(4) .
O2 Ga3 1.977(4) 1_445
O2 Rb1 3.102(5) 1_545
O3 Rb1 2.954(4) 1_545
O8 Rb5 2.933(5) 2_766
O9 Ga1 1.988(5) 1_655
O9 Rb5 3.026(5) 2_766
O10 Rb3 3.314(5) 2_655
O11 Rb2 2.974(4) 2_765
O12 Ga2 1.977(4) 2_655
O12 Rb2 3.030(4) 2_765
O12 Rb3 3.343(5) 2_655
O13 Rb6 3.249(5) 2_665
O14 Ga1 2.013(4) 1_665
O14 Rb3 2.924(4) 1_665
O15 Ga2 1.971(4) 1_565
O15 Rb6 2.823(5) 2_665
O17 Ga1 1.981(4) 2_666
O18 Ga1 1.976(4) 1_665
O18 Rb4 2.891(5) 1_565
OW1 OW1 0.83(5) 2_666
OW1 OW5 0.92(4) .
OW1 OW5 1.09(4) 2_666
OW1 Rb5 3.29(3) 1_455
OW1 Rb1 3.35(4) 2_666
OW2 OW4 1.48(3) .
OW2 Rb6 2.846(6) 2_665
OW2 Rb2 3.012(6) 2_665
OW3 OW4 1.80(3) 2_665
OW3 Rb6 2.908(14) 2_665
OW3 Rb3 3.212(13) 2_665
OW4 OW3 1.80(3) 2_665
OW4 Rb2 2.14(2) 2_665
OW4 Rb6 2.78(2) 2_665
OW4 Rb3 3.11(3) 2
OW5 OW1 1.09(4) 2_666
OW5 Rb5 2.795(9) 1_455
